data_7231991
loop_
_publ_author_name
'Canossa, Stefano'
'Fornasari, Luca'
'Demitri, Nicola'
'Mattarozzi, Monica'
'Choquesillo-Lazarte, Duane'
'Pelagatti, Paolo'
'Bacchi, Alessia'

_publ_section_title
;
 MOF transmetalation beyond cation substitution: defective distortion of
 IRMOF-9 in the spotlight
;
_journal_issue 5
_journal_name_full CrystEngComm
_journal_page_first 827
_journal_paper_doi 10.1039/C8CE01808A
_journal_volume 21
_journal_year 2019
_chemical_formula_moiety '0.5(C84 H48 Co8 O26)'
_chemical_formula_sum 'C42 H24 Co4 O13'
_chemical_formula_weight 972.33
_chemical_properties_physical Moisture-sensitive
_space_group_crystal_system orthorhombic
_space_group_IT_number 58
_space_group_name_Hall '-P 2 2n'
_space_group_name_H-M_alt 'P n n m'
_symmetry_space_group_name_Hall '-P 2 2n'
_symmetry_space_group_name_H-M 'P n n m'
_atom_sites_solution_hydrogens geom
_audit_creation_date 2018-08-09
_audit_creation_method
;
Olex2 1.2
(compiled 2018.05.29 svn.r3508 for OlexSys, GUI svn.r5506)
;
_audit_update_record
;
2018-09-30 deposited with the CCDC.
2018-12-11 downloaded from the CCDC.
;
_cell_angle_alpha 90
_cell_angle_beta 90
_cell_angle_gamma 90
_cell_formula_units_Z 4
_cell_length_a 17.1291(4)
_cell_length_b 21.8862(5)
_cell_length_c 26.2493(7)
_cell_measurement_reflns_used 16234
_cell_measurement_temperature 258
_cell_measurement_theta_max 29.6890
_cell_measurement_theta_min 2.1160
_cell_volume 9840.6(4)
_computing_cell_refinement 'CrysAlisPro 1.171.38.43 (Rigaku OD, 2015)'
_computing_data_collection 'CrysAlisPro 1.171.38.43 (Rigaku OD, 2015)'
_computing_data_reduction 'CrysAlisPro 1.171.38.43 (Rigaku OD, 2015)'
_computing_molecular_graphics 'Olex2 (Dolomanov et al., 2009)'
_computing_publication_material 'Olex2 (Dolomanov et al., 2009)'
_computing_structure_refinement 'ShelXL (Sheldrick, 2015)'
_computing_structure_solution 'ShelXT (Sheldrick, 2015)'
_diffrn_ambient_temperature 258.0
_diffrn_detector 'Pilatus 2M detector'
_diffrn_measured_fraction_theta_full 0.998
_diffrn_measured_fraction_theta_max 0.998
_diffrn_measurement_details
;
List of Runs (angles in degrees, time in seconds):

  # Type    Start    End  Width  t~exp~   \w     \q     \k     \f   Frames
#--------------------------------------------------------------------------
  1  \f      0.00 360.00   0.30    0.50   0.00   0.00   0.00    --  1200
;
_diffrn_measurement_device 'Huber 4-circles Kappa Goniometer'
_diffrn_measurement_device_type '4-circles Kappa Goniometer'
_diffrn_measurement_method 'Rotation around the Phi axis'
_diffrn_orient_matrix_type 'CrysAlisPro convention (1999,Acta A55,543-557)'
_diffrn_orient_matrix_UB_11 -0.0141405000
_diffrn_orient_matrix_UB_12 0.0099348000
_diffrn_orient_matrix_UB_13 0.0236424000
_diffrn_orient_matrix_UB_21 -0.0278076000
_diffrn_orient_matrix_UB_22 0.0180880000
_diffrn_orient_matrix_UB_23 -0.0123627000
_diffrn_orient_matrix_UB_31 -0.0263727000
_diffrn_orient_matrix_UB_32 -0.0244273000
_diffrn_orient_matrix_UB_33 0.0004140000
_diffrn_radiation_monochromator synchrotron
_diffrn_radiation_probe x-ray
_diffrn_radiation_type Synchrotron
_diffrn_radiation_wavelength 0.700
_diffrn_reflns_av_R_equivalents 0.1167
_diffrn_reflns_av_unetI/netI 0.0526
_diffrn_reflns_Laue_measured_fraction_full 0.998
_diffrn_reflns_Laue_measured_fraction_max 0.998
_diffrn_reflns_limit_h_max 19
_diffrn_reflns_limit_h_min -19
_diffrn_reflns_limit_k_max 24
_diffrn_reflns_limit_k_min -24
_diffrn_reflns_limit_l_max 29
_diffrn_reflns_limit_l_min -29
_diffrn_reflns_number 86953
_diffrn_reflns_point_group_measured_fraction_full 0.998
_diffrn_reflns_point_group_measured_fraction_max 0.998
_diffrn_reflns_theta_full 22.883
_diffrn_reflns_theta_max 22.883
_diffrn_reflns_theta_min 1.487
_diffrn_source 'Elettra Synchrotron - XRD1 BL'
_exptl_absorpt_coefficient_mu 0.664
_exptl_absorpt_correction_T_max 1.00000
_exptl_absorpt_correction_T_min 0.76537
_exptl_absorpt_correction_type multi-scan
_exptl_absorpt_process_details
;
CrysAlisPro 1.171.38.43 (Rigaku Oxford Diffraction, 2015)
Empirical absorption correction using spherical harmonics,
 implemented in SCALE3 ABSPACK scaling algorithm.
;
_exptl_crystal_colour 'clear dark blue'
_exptl_crystal_colour_lustre clear
_exptl_crystal_colour_modifier dark
_exptl_crystal_colour_primary blue
_exptl_crystal_density_diffrn 0.656
_exptl_crystal_description prism
_exptl_crystal_F_000 1952
_exptl_crystal_preparation transmetalation
_exptl_crystal_recrystallization_method 'solvothermal synthesis and transmetalation'
_exptl_crystal_size_max 0.3
_exptl_crystal_size_mid 0.2
_exptl_crystal_size_min 0.2
_refine_diff_density_max 1.451
_refine_diff_density_min -0.997
_refine_diff_density_rms 0.119
_refine_ls_extinction_method none
_refine_ls_goodness_of_fit_ref 1.142
_refine_ls_hydrogen_treatment constr
_refine_ls_matrix_type full
_refine_ls_number_parameters 705
_refine_ls_number_reflns 7237
_refine_ls_number_restraints 2513
_refine_ls_restrained_S_all 1.023
_refine_ls_R_factor_all 0.1212
_refine_ls_R_factor_gt 0.1119
_refine_ls_shift/su_max 0.001
_refine_ls_shift/su_mean 0.000
_refine_ls_structure_factor_coef Fsqd
_refine_ls_weighting_details 'w=1/[\s^2^(Fo^2^)+(0.3000P)^2^] where P=(Fo^2^+2Fc^2^)/3'
_refine_ls_weighting_scheme calc
_refine_ls_wR_factor_gt 0.3473
_refine_ls_wR_factor_ref 0.3705
_reflns_Friedel_coverage 0.000
_reflns_number_gt 5685
_reflns_number_total 7237
_reflns_threshold_expression 'I > 2\s(I)'
_cod_data_source_file c8ce01808a2.cif
_cod_data_source_block IRMOF-9(Co)
_cod_depositor_comments 'Adding full bibliography for 7231989--7231991.cif.'
_cod_database_code 7231991
_shelx_shelxl_version_number 2014/7
_chemical_oxdiff_formula 'C Co O'
_shelx_space_group_comment
;
The symmetry employed for this shelxl refinement is uniquely defined
by the following loop, which should always be used as a source of
symmetry information in preference to the above space-group names.
They are only intended as comments.
;
_reflns_odcompleteness_completeness 84.01
_reflns_odcompleteness_iscentric 1
_reflns_odcompleteness_theta 31.37
_olex2_refinement_description
;
1. Fixed Uiso
 At 1.2 times of:
  All C(H) groups
2. Restrained distances
 C2-C1
 1.45 with sigma of 0.02
 C1A-C2A
 1.45 with sigma of 0.02
 O4-C14
 1.25 with sigma of 0.02
 O5-C14
 1.25 with sigma of 0.02
 C5A-C8A
 1.5 with sigma of 0.05
 C5-C8
 1.5 with sigma of 0.05
 C2B-C1B
 1.45 with sigma of 0.02
 O3B-C1B = O3-C1 = O3A-C1A = O2A-C1A = O2-C1 = O2B-C1B
 1.25 with sigma of 0.02
 O4A-C14A = O5A-C14A = O5B-C14B = O4B-C14B
 1.25 with sigma of 0.02
 C11A-C14A = C11B-C14B = C11-C14
 1.45 with sigma of 0.02
 C8B-C5B
 1.5 with sigma of 0.05
 C18-C17
 1.4 with sigma of 0.02
 C20-C21
 1.4 with sigma of 0.02
 C21-C16 = C21-C20 = C20-C19
 1.39 with sigma of 0.02
 C16-C17
 1.4 with sigma of 0.02
 C18-C19
 1.4 with sigma of 0.02
 C19-C20
 1.4 with sigma of 0.02
 C21-C16
 1.4 with sigma of 0.02
 C18-C19 = C18-C17 = C16-C17 = C16-C21 = C21-C20 = C20-C19
 1.4 with sigma of 0.02
 O7-C15
 1.25 with sigma of 0.02
 O6-C15
 1.25 with sigma of 0.02
 O7-C15 = O6-C15
 1.25 with sigma of 0.02
 C16-C15
 1.45 with sigma of 0.02
 C15-C16
 1.45 with sigma of 0.02
 O7A-C15A = O6A-C15A
 1.25 with sigma of 0.02
 C15A-C16A
 1.45 with sigma of 0.02
 O8-C28 = O8A-C28A = O9A-C28A = O9-C28
 1.25 with sigma of 0.02
 C25-C28 = C25A-C28A
 1.45 with sigma of 0.02
 O2A-O3A
 2.25 with sigma of 0.04
 O2-O3
 2.25 with sigma of 0.04
 O3A-O2A
 2.25 with sigma of 0.04
 C2-O3
 2.35 with sigma of 0.04
 C2-O2
 2.35 with sigma of 0.04
 C1-C3
 2.45 with sigma of 0.04
 C7-C1
 2.45 with sigma of 0.02
 C2A-O3A
 2.35 with sigma of 0.04
 C2A-O2A
 2.35 with sigma of 0.04
 O4A-O5A
 2.25 with sigma of 0.04
 C11A-O5A
 2.35 with sigma of 0.04
 C11A-O4A
 2.35 with sigma of 0.04
 O4-O5
 2.25 with sigma of 0.04
 C11-O5
 2.35 with sigma of 0.04
 C11-O4
 2.35 with sigma of 0.04
 O2B-O3B
 2.25 with sigma of 0.04
 C2B-O3B
 2.35 with sigma of 0.04
 C2B-O2B
 2.35 with sigma of 0.04
 O4B-O5B
 2.25 with sigma of 0.04
 C11B-O5B
 2.35 with sigma of 0.04
 C11B-O4B
 2.35 with sigma of 0.04
 C18-C20
 2.48 with sigma of 0.04
 C19-C17
 2.48 with sigma of 0.04
 C18-C16
 2.48 with sigma of 0.04
 C17-C21
 2.48 with sigma of 0.04
 C16-C20
 2.48 with sigma of 0.04
 C21-C19
 2.48 with sigma of 0.04
 O7-O6
 2.35 with sigma of 0.04
 O6-C16
 2.35 with sigma of 0.04
 O7-C16
 2.45 with sigma of 0.04
 C16-O6
 2.45 with sigma of 0.04
 O7A-O6A
 2.35 with sigma of 0.04
 O6A-C16A
 2.45 with sigma of 0.04
 O7A-C16A
 2.45 with sigma of 0.04
 C1B-C3B
 2.4 with sigma of 0.04
 C3-C1
 2.4 with sigma of 0.04
 C1-C7
 2.4 with sigma of 0.04
 C1A-C3A
 2.4 with sigma of 0.04
 C1A-C7A
 2.4 with sigma of 0.04
 C1B-C7B
 2.4 with sigma of 0.04
 C15-C17
 2.5 with sigma of 0.04
 C15-C21
 2.5 with sigma of 0.04
 C15A-C21A
 2.5 with sigma of 0.04
 C15A-C17A
 2.5 with sigma of 0.04
 O8-O9
 2.25 with sigma of 0.04
 O8-C25
 2.4 with sigma of 0.04
 C25-O9
 2.4 with sigma of 0.04
 C28-C24
 2.45 with sigma of 0.04
 C28-C26
 2.45 with sigma of 0.04
 O8A-O9A
 2.25 with sigma of 0.04
 O8A-C25A
 2.35 with sigma of 0.04
 O9A-C25A
 2.35 with sigma of 0.04
 C28A-C26A
 2.45 with sigma of 0.04
 C28A-C24A
 2.45 with sigma of 0.04
3. Restrained planarity
 C7, C6, C4, C3
 with sigma of 0.01
 C2, C1, O3, O2
 with sigma of 0.01
 C2A, C1A, O3A, O2A
 with sigma of 0.01
 C11A, C14A, O4A, O5A
 with sigma of 0.01
 C11, C14, O5, O4
 with sigma of 0.01
 O3B, C1B, O2B, C2B
 with sigma of 0.01
 C7A, C6A, C4B, C3B
 with sigma of 0.01
 C4A, C3A, C7B, C6B
 with sigma of 0.01
 C11B, C14B, O5B, O4B
 with sigma of 0.01
 C16, C21, C20, C19
 with sigma of 0.1
 C20, C21, C15, O7
 with sigma of 0.01
 O6, C15, C16, O7
 with sigma of 0.1
 C16A, O6A, C15A, O7A
 with sigma of 0.1
4. Uiso/Uaniso restraints and constraints
All non-hydrogen atoms have similar U: within 1.7A with sigma of 0.04 and sigma
for terminal atoms of 0.08
Uanis(O2) \\sim Ueq, Uanis(O3) \\sim Ueq, Uanis(C1) \\sim Ueq, Uanis(O2B) \\sim
Ueq, Uanis(O3B) \\sim Ueq, Uanis(C1B) \\sim Ueq, Uanis(O3A) \\sim Ueq,
Uanis(C1A) \\sim Ueq, Uanis(O2A) \\sim Ueq: with sigma of 0.05 and sigma for
terminal atoms of 0.1
Uanis(O2) \\sim Ueq, Uanis(O3) \\sim Ueq, Uanis(C1) \\sim Ueq, Uanis(C2) \\sim
Ueq, Uanis(C7) \\sim Ueq, Uanis(C6) \\sim Ueq, Uanis(C5) \\sim Ueq, Uanis(C4)
\\sim Ueq, Uanis(C3) \\sim Ueq, Uanis(C2A) \\sim Ueq, Uanis(C7A) \\sim Ueq,
Uanis(C6A) \\sim Ueq, Uanis(C5A) \\sim Ueq, Uanis(C4A) \\sim Ueq, Uanis(C3A)
\\sim Ueq, Uanis(C2B) \\sim Ueq, Uanis(C7B) \\sim Ueq, Uanis(C6B) \\sim Ueq,
Uanis(C5B) \\sim Ueq, Uanis(C4B) \\sim Ueq, Uanis(C3B) \\sim Ueq, Uanis(O2B)
\\sim Ueq, Uanis(O3B) \\sim Ueq, Uanis(C1B) \\sim Ueq, Uanis(O3A) \\sim Ueq,
Uanis(C1A) \\sim Ueq, Uanis(O2A) \\sim Ueq: with sigma of 0.05 and sigma for
terminal atoms of 0.1
Uanis(C21) \\sim Ueq: with sigma of 0.01 and sigma for terminal atoms of 0.02
Uanis(C20) \\sim Ueq, Uanis(C21) \\sim Ueq: with sigma of 0.05 and sigma for
terminal atoms of 0.1
Uanis(C20) \\sim Ueq: with sigma of 0.05 and sigma for terminal atoms of 0.1
Uanis(O6) \\sim Ueq, Uanis(O7) \\sim Ueq: with sigma of 0.05 and sigma for
terminal atoms of 0.1
Uanis(O6) \\sim Ueq: with sigma of 0.01 and sigma for terminal atoms of 0.02
Uanis(O6) \\sim Ueq, Uanis(C15) \\sim Ueq, Uanis(C20) \\sim Ueq, Uanis(C21)
\\sim Ueq, Uanis(C16) \\sim Ueq, Uanis(C17) \\sim Ueq, Uanis(C18) \\sim Ueq,
Uanis(C19) \\sim Ueq, Uanis(O7) \\sim Ueq, Uanis(C20A) \\sim Ueq, Uanis(C19A)
\\sim Ueq, Uanis(C18A) \\sim Ueq, Uanis(C17A) \\sim Ueq, Uanis(C16A) \\sim Ueq,
Uanis(C21A) \\sim Ueq, Uanis(O6A) \\sim Ueq, Uanis(C15A) \\sim Ueq, Uanis(O7A)
\\sim Ueq: with sigma of 0.01 and sigma for terminal atoms of 0.02
Uanis(O4) \\sim Ueq, Uanis(O5) \\sim Ueq, Uanis(C14) \\sim Ueq, Uanis(C12)
\\sim Ueq, Uanis(C11) \\sim Ueq, Uanis(C10) \\sim Ueq, Uanis(C9) \\sim Ueq,
Uanis(C8) \\sim Ueq, Uanis(C13) \\sim Ueq, Uanis(O4A) \\sim Ueq, Uanis(O5A)
\\sim Ueq, Uanis(C14A) \\sim Ueq, Uanis(C8A) \\sim Ueq, Uanis(C13A) \\sim Ueq,
Uanis(C12A) \\sim Ueq, Uanis(C11A) \\sim Ueq, Uanis(C10A) \\sim Ueq, Uanis(C9A)
\\sim Ueq, Uanis(O4B) \\sim Ueq, Uanis(O5B) \\sim Ueq, Uanis(C14B) \\sim Ueq,
Uanis(C11B) \\sim Ueq, Uanis(C10B) \\sim Ueq, Uanis(C9B) \\sim Ueq, Uanis(C8B)
\\sim Ueq, Uanis(C13B) \\sim Ueq, Uanis(C12B) \\sim Ueq: with sigma of 0.01 and
sigma for terminal atoms of 0.02
Uanis(O9A) \\sim Ueq, Uanis(O2B) \\sim Ueq, Uanis(O3B) \\sim Ueq: with sigma of
0.01 and sigma for terminal atoms of 0.02
Uanis(C24A) \\sim Ueq: with sigma of 0.01 and sigma for terminal atoms of 0.02
Uanis(O6) \\sim Ueq, Uanis(O9) \\sim Ueq, Uanis(O8) \\sim Ueq, Uanis(C28) \\sim
Ueq, Uanis(C25) \\sim Ueq, Uanis(C24) \\sim Ueq, Uanis(C23) \\sim Ueq,
Uanis(C22) \\sim Ueq, Uanis(C27) \\sim Ueq, Uanis(C26) \\sim Ueq, Uanis(C27A)
\\sim Ueq, Uanis(C26A) \\sim Ueq, Uanis(C25A) \\sim Ueq, Uanis(C24A) \\sim Ueq,
Uanis(C23A) \\sim Ueq, Uanis(C22A) \\sim Ueq, Uanis(O9A) \\sim Ueq, Uanis(O8A)
\\sim Ueq, Uanis(C28A) \\sim Ueq: with sigma of 0.05 and sigma for terminal
atoms of 0.1
5. Others
 1*[Sof(O4)+Sof(O5)+Sof(C14)+Sof(O2)+Sof(O3)+Sof(C1)+Sof(C12)+Sof(H12)+
 Sof(C11)+Sof(C10)+Sof(H10)+Sof(C9)+Sof(H9)+Sof(C8)+Sof(C13)+Sof(H13)+Sof(C2)+
 Sof(C7)+Sof(H7)+Sof(C6)+Sof(H6)+Sof(C5)+Sof(C4)+Sof(H4)+Sof(C3)+Sof(H3)]+1*
 [Sof(C2B)+Sof(C7B)+Sof(H7B)+Sof(C6B)+Sof(H6B)+Sof(C5B)+Sof(C4B)+Sof(H4B)+
 Sof(C3B)+Sof(H3B)+Sof(O2B)+Sof(O3B)+Sof(C1B)+Sof(O4B)+Sof(O5B)+Sof(C14B)+
 Sof(C11B)+Sof(C10B)+Sof(H10B)+Sof(C9B)+Sof(H9B)+Sof(C8B)+Sof(C13B)+Sof(H13B)+
 Sof(C12B)+Sof(H12B)]+1*[Sof(C2A)+Sof(C7A)+Sof(H7A)+Sof(C6A)+Sof(H6A)+Sof(C5A)+
 Sof(C4A)+Sof(H4A)+Sof(C3A)+Sof(H3A)+Sof(O3A)+Sof(C1A)+Sof(O2A)+Sof(O4A)+
 Sof(O5A)+Sof(C14A)+Sof(C8A)+Sof(C13A)+Sof(H13A)+Sof(C12A)+Sof(H12A)+Sof(C11A)+
 Sof(C10A)+Sof(H10A)+Sof(C9A)+Sof(H9A)]=1 with esd of 0.0001
 Sof(O4)=Sof(O5)=Sof(C14)=Sof(O2)=Sof(O3)=Sof(C1)=Sof(C12)=Sof(H12)=Sof(C11)=
 Sof(C10)=Sof(H10)=Sof(C9)=Sof(H9)=Sof(C8)=Sof(C13)=Sof(H13)=Sof(C2)=Sof(C7)=
 Sof(H7)=Sof(C6)=Sof(H6)=Sof(C5)=Sof(C4)=Sof(H4)=Sof(C3)=Sof(H3)=FVAR(1)
 Sof(C2B)=Sof(C7B)=Sof(H7B)=Sof(C6B)=Sof(H6B)=Sof(C5B)=Sof(C4B)=Sof(H4B)=
 Sof(C3B)=Sof(H3B)=Sof(O2B)=Sof(O3B)=Sof(C1B)=Sof(O4B)=Sof(O5B)=Sof(C14B)=
 Sof(C11B)=Sof(C10B)=Sof(H10B)=Sof(C9B)=Sof(H9B)=Sof(C8B)=Sof(C13B)=Sof(H13B)=
 Sof(C12B)=Sof(H12B)=FVAR(2)
 Sof(C2A)=Sof(C7A)=Sof(H7A)=Sof(C6A)=Sof(H6A)=Sof(C5A)=Sof(C4A)=Sof(H4A)=
 Sof(C3A)=Sof(H3A)=Sof(O3A)=Sof(C1A)=Sof(O2A)=Sof(O4A)=Sof(O5A)=Sof(C14A)=
 Sof(C8A)=Sof(C13A)=Sof(H13A)=Sof(C12A)=Sof(H12A)=Sof(C11A)=Sof(C10A)=Sof(H10A)=
 Sof(C9A)=Sof(H9A)=FVAR(3)
 Sof(C26A)=Sof(H26A)=Sof(C25A)=Sof(C24A)=Sof(H24A)=Sof(C23A)=Sof(H23A)=
 Sof(C22A)=Sof(C27A)=Sof(H27A)=Sof(O9A)=Sof(O8A)=Sof(C28A)=Sof(C20A)=Sof(H20A)=
 Sof(C19A)=Sof(C18A)=Sof(H18A)=Sof(C17A)=Sof(H17A)=Sof(C16A)=Sof(C21A)=
 Sof(H21A)=Sof(O6A)=Sof(C15A)=Sof(O7A)=0.5*(1-FVAR(5))
 Sof(O9)=Sof(O8)=Sof(C28)=Sof(O6)=Sof(C25)=Sof(C24)=Sof(H24)=Sof(C23)=Sof(H23)=
 Sof(C22)=Sof(C27)=Sof(H27)=Sof(C26)=Sof(H26)=Sof(C15)=Sof(C20)=Sof(H20)=
 Sof(C21)=Sof(H21)=Sof(C16)=Sof(C17)=Sof(H17)=Sof(C18)=Sof(H18)=Sof(C19)=
 Sof(O7)=0.5*FVAR(5)
 Fixed X: C25(-0.012951) C24(-0.04562) C23(-0.134609) C22(-0.17398) C27(-
 0.13651) C26(-0.053091) C15(0.49123) C15A(0.490769)
 Fixed Y: C25(0.84989) C24(0.90119) C23(0.90358) C22(0.84427) C27(0.790609)
 C26(0.79217) C15(0.83928) C15A(0.836569)
 Fixed Z: O9(0.504) O8(0.504) C28(0.504) C25(0.504) C24(0.504) C23(0.504)
 C22(0.504) C27(0.504) C26(0.504) C15(0.504) C15A(0.502)
6.a Aromatic/amide H refined with riding coordinates:
 C24(H24), C23(H23), C27(H27), C26(H26), C12(H12), C10(H10), C9(H9), C13(H13),
 C7(H7), C6(H6), C4(H4), C3(H3), C20(H20), C21(H21), C17(H17), C18(H18),
 C26A(H26A), C24A(H24A), C23A(H23A), C27A(H27A), C7A(H7A), C6A(H6A), C4A(H4A),
 C3A(H3A), C7B(H7B), C6B(H6B), C4B(H4B), C3B(H3B), C13A(H13A), C12A(H12A),
 C10A(H10A), C9A(H9A), C10B(H10B), C9B(H9B), C13B(H13B), C12B(H12B), C20A(H20A),
  C18A(H18A), C17A(H17A), C21A(H21A)
6.b Fitted hexagon refined as free rotating group:
 C12(C11,C10,C9,C8,C13), C2(C7,C6,C5,C4,C3), C20(C21,C16,C17,C18,C19),
 C26A(C25A,C24A,C23A,C22A,C27A), C2A(C7A,C6A,C5A,C4A,C3A), C2B(C7B,C6B,C5B,C4B,
 C3B), C8A(C13A,C12A,C11A,C10A,C9A), C11B(C10B,C9B,C8B,C13B,C12B), C20A(C19A,
 C18A,C17A,C16A,C21A)
;
_olex2_submission_special_instructions 'No special instructions were received'
_oxdiff_exptl_absorpt_empirical_details
;
Empirical correction (ABSPACK) includes:
- Absorption correction using spherical harmonics
- Frame scaling
;
_oxdiff_exptl_absorpt_empirical_full_max 1.847
_oxdiff_exptl_absorpt_empirical_full_min 0.576

loop_
_space_group_symop_operation_xyz
'x, y, z'
'-x, -y, z'
'-x+1/2, y+1/2, -z+1/2'
'x+1/2, -y+1/2, -z+1/2'
'-x, -y, -z'
'x, y, -z'
'x-1/2, -y-1/2, z-1/2'
'-x-1/2, y-1/2, z-1/2'

loop_
_atom_site_label
_atom_site_type_symbol
_atom_site_fract_x
_atom_site_fract_y
_atom_site_fract_z
_atom_site_U_iso_or_equiv
_atom_site_adp_type
_atom_site_occupancy
_atom_site_site_symmetry_order
_atom_site_calc_flag
_atom_site_refinement_flags_posn
_atom_site_refinement_flags_adp
_atom_site_refinement_flags_occupancy
_atom_site_disorder_assembly
_atom_site_disorder_group
Co1 Co 0.22326(5) 0.91220(4) 0.5000 0.0615(4) Uani 1 2 d S TU P . .
Co2 Co 0.21578(6) 0.76598(5) 0.5000 0.0705(4) Uani 1 2 d S TU P . .
Co3 Co 0.35125(5) 0.83503(4) 0.44022(3) 0.0720(4) Uani 1 1 d . U . . .
O1 O 0.2832(3) 0.83842(18) 0.5000 0.0573(12) Uani 1 2 d S TU P A .
O4 O 0.2687(13) 0.4561(10) 0.0648(7) 0.060(4) Uani 0.358(3) 1 d D U . A 1
O9 O 0.1118(10) 0.8956(11) 0.5040 0.078(7) Uani 0.282(8) 1 d D U . A 1
O5 O 0.1665(15) 0.4073(11) 0.1019(10) 0.062(5) Uani 0.358(3) 1 d D U . A 1
O8 O 0.1071(11) 0.7947(9) 0.5040 0.073(6) Uani 0.282(8) 1 d D U . A 1
C14 C 0.2187(11) 0.4488(8) 0.0997(7) 0.074(5) Uani 0.358(3) 1 d D U . A 1
O2 O 0.2168(17) 0.7146(14) 0.4368(10) 0.097(7) Uani 0.358(3) 1 d D U . A 1
O3 O 0.2822(12) 0.7848(8) 0.3919(7) 0.107(5) Uani 0.358(3) 1 d D U . A 1
C28 C 0.0731(8) 0.8459(10) 0.5040 0.083(7) Uani 0.282(8) 1 d D U . A 1
O6 O 0.4627(19) 0.8438(15) 0.4586(7) 0.120(10) Uani 0.282(8) 1 d D U . A 1
C25 C -0.0130 0.8499 0.5040 0.097(6) Uani 0.282(8) 1 d D U . A 1
C24 C -0.0456 0.9012 0.5040 0.127(8) Uani 0.282(8) 1 d D U . A 1
H24 H -0.0163 0.9369 0.5040 0.153 Uiso 0.282(8) 1 calc R . . A 1
C23 C -0.1346 0.9036 0.5040 0.111(7) Uani 0.282(8) 1 d . U . A 1
H23 H -0.1620 0.9403 0.5040 0.133 Uiso 0.282(8) 1 calc R . . A 1
C22 C -0.1740 0.8443 0.5040 0.112(7) Uani 0.282(8) 1 d . U . A 1
C27 C -0.1365 0.7906 0.5040 0.131(8) Uani 0.282(8) 1 d . U . A 1
H27 H -0.1636 0.7538 0.5040 0.158 Uiso 0.282(8) 1 calc R . . A 1
C26 C -0.0531 0.7922 0.5040 0.123(8) Uani 0.282(8) 1 d D U . A 1
H26 H -0.0248 0.7559 0.5040 0.148 Uiso 0.282(8) 1 calc R . . A 1
C1 C 0.2522(9) 0.7331(9) 0.3963(8) 0.109(6) Uani 0.358(3) 1 d D U . A 1
C12 C 0.2047(10) 0.4726(6) 0.1892(7) 0.091(5) Uani 0.358(3) 1 d . U . A 1
H12 H 0.1874 0.4328 0.1939 0.109 Uiso 0.358(3) 1 calc R . . A 1
C11 C 0.2235(10) 0.4933(7) 0.1407(6) 0.085(6) Uani 0.358(3) 1 d DG U . A 1
C10 C 0.2494(11) 0.5530(8) 0.1338(5) 0.094(5) Uani 0.358(3) 1 d G U . A 1
H10 H 0.2620 0.5668 0.1013 0.113 Uiso 0.358(3) 1 calc R . . A 1
C9 C 0.2566(12) 0.5918(6) 0.1754(7) 0.102(6) Uani 0.358(3) 1 d G U . A 1
H9 H 0.2739 0.6317 0.1707 0.122 Uiso 0.358(3) 1 calc R . . A 1
C8 C 0.2378(12) 0.5711(8) 0.2239(6) 0.107(6) Uani 0.358(3) 1 d DG U . A 1
C13 C 0.2118(11) 0.5115(8) 0.2308(5) 0.092(5) Uani 0.358(3) 1 d G U . A 1
H13 H 0.1993 0.4977 0.2633 0.110 Uiso 0.358(3) 1 calc R . . A 1
C2 C 0.2564(10) 0.6900(9) 0.3536(7) 0.122(6) Uani 0.358(3) 1 d D U . A 1
C7 C 0.1858(10) 0.6627(10) 0.3410(7) 0.123(7) Uani 0.358(3) 1 d DG U . A 1
H7 H 0.1417 0.6699 0.3608 0.147 Uiso 0.358(3) 1 calc R . . A 1
C6 C 0.1809(11) 0.6246(10) 0.2987(8) 0.120(7) Uani 0.358(3) 1 d G U . A 1
H6 H 0.1336 0.6064 0.2902 0.144 Uiso 0.358(3) 1 calc R . . A 1
C5 C 0.2467(13) 0.6139(9) 0.2691(7) 0.115(6) Uani 0.358(3) 1 d DG U . A 1
C4 C 0.3174(11) 0.6411(10) 0.2817(7) 0.121(7) Uani 0.358(3) 1 d G U . A 1
H4 H 0.3615 0.6339 0.2619 0.145 Uiso 0.358(3) 1 calc R . . A 1
C3 C 0.3223(9) 0.6792(9) 0.3240(7) 0.108(6) Uani 0.358(3) 1 d DG U . A 1
H3 H 0.3695 0.6974 0.3324 0.130 Uiso 0.358(3) 1 calc R . . A 1
C15 C 0.4912 0.8393 0.5040 0.128(7) Uani 0.282(8) 1 d D U . A 1
C20 C 0.7016(9) 0.8488(11) 0.4638(6) 0.098(7) Uani 0.282(8) 1 d D U . A 1
H20 H 0.7299 0.8559 0.4342 0.118 Uiso 0.282(8) 1 calc R . . A 1
C21 C 0.6205(9) 0.8480(8) 0.4624(6) 0.092(7) Uani 0.282(8) 1 d DG U . A 1
H21 H 0.5945 0.8546 0.4317 0.110 Uiso 0.282(8) 1 calc R . . A 1
C16 C 0.5782(5) 0.8375(6) 0.5067(7) 0.119(7) Uani 0.282(8) 1 d DG U . A 1
C17 C 0.6171(8) 0.8277(10) 0.5525(7) 0.082(6) Uani 0.282(8) 1 d DG U . A 1
H17 H 0.5888 0.8206 0.5821 0.098 Uiso 0.282(8) 1 calc R . . A 1
C18 C 0.6982(9) 0.8285(9) 0.5539(7) 0.084(6) Uani 0.282(8) 1 d DG U . A 1
H18 H 0.7242 0.8220 0.5846 0.101 Uiso 0.282(8) 1 calc R . . A 1
C19 C 0.7405(5) 0.8391(8) 0.5096(8) 0.098(7) Uani 0.282(8) 1 d DG U . A 1
C26A C -0.0498(8) 0.8038(8) 0.5295(10) 0.088(7) Uani 0.218(8) 1 d D U . A 2
H26A H -0.0212 0.7706 0.5413 0.106 Uiso 0.218(8) 1 calc R . . A 2
C25A C -0.0115(6) 0.8542(9) 0.5091(11) 0.100(8) Uani 0.218(8) 1 d DG U . A 2
C24A C -0.0542(8) 0.9039(7) 0.4915(12) 0.075(7) Uani 0.218(8) 1 d DG U . A 2
H24A H -0.0286 0.9375 0.4778 0.090 Uiso 0.218(8) 1 calc R . . A 2
C23A C -0.1353(8) 0.9032(8) 0.4943(13) 0.110(9) Uani 0.218(8) 1 d G U . A 2
H23A H -0.1638 0.9365 0.4826 0.132 Uiso 0.218(8) 1 calc R . . A 2
C22A C -0.1736(6) 0.8529(10) 0.5148(13) 0.100(8) Uani 0.218(8) 1 d G U . A 2
C27A C -0.1308(8) 0.8032(9) 0.5324(10) 0.096(7) Uani 0.218(8) 1 d G U . A 2
H27A H -0.1565 0.7695 0.5461 0.115 Uiso 0.218(8) 1 calc R . . A 2
C2A C 0.2721(12) 0.6841(8) 0.3584(6) 0.115(6) Uani 0.353(3) 1 d D U . A 2
C7A C 0.2280(12) 0.6312(8) 0.3635(6) 0.118(7) Uani 0.353(3) 1 d DG U . A 2
H7A H 0.2053 0.6216 0.3947 0.141 Uiso 0.353(3) 1 calc R . . A 2
C6A C 0.2178(13) 0.5926(8) 0.3220(7) 0.114(7) Uani 0.353(3) 1 d G U . A 2
H6A H 0.1883 0.5571 0.3253 0.137 Uiso 0.353(3) 1 calc R . . A 2
C5A C 0.2518(13) 0.6069(8) 0.2754(6) 0.110(6) Uani 0.353(3) 1 d DG U . A 2
C4A C 0.2959(13) 0.6599(8) 0.2703(5) 0.101(6) Uani 0.353(3) 1 d G U . A 2
H4A H 0.3186 0.6695 0.2392 0.122 Uiso 0.353(3) 1 calc R . . A 2
C3A C 0.3060(13) 0.6985(8) 0.3119(6) 0.103(7) Uani 0.353(3) 1 d DG U . A 2
H3A H 0.3355 0.7339 0.3085 0.124 Uiso 0.353(3) 1 calc R . . A 2
C2B C 0.2386(13) 0.7009(9) 0.3489(7) 0.122(7) Uani 0.289(3) 1 d D U . A 3
C7B C 0.1972(14) 0.6467(10) 0.3546(6) 0.103(7) Uani 0.289(3) 1 d DG U . A 3
H7B H 0.1764 0.6363 0.3861 0.124 Uiso 0.289(3) 1 calc R . . A 3
C6B C 0.1870(15) 0.6080(10) 0.3131(7) 0.099(7) Uani 0.289(3) 1 d G U . A 3
H6B H 0.1593 0.5717 0.3169 0.118 Uiso 0.289(3) 1 calc R . . A 3
C5B C 0.2181(14) 0.6236(9) 0.2660(6) 0.114(7) Uani 0.289(3) 1 d DG U . A 3
C4B C 0.2594(15) 0.6778(10) 0.2603(6) 0.117(7) Uani 0.289(3) 1 d G U . A 3
H4B H 0.2802 0.6882 0.2287 0.141 Uiso 0.289(3) 1 calc R . . A 3
C3B C 0.2697(15) 0.7165(9) 0.3017(7) 0.117(7) Uani 0.289(3) 1 d DG U . A 3
H3B H 0.2973 0.7527 0.2979 0.141 Uiso 0.289(3) 1 calc R . . A 3
O2B O 0.2071(13) 0.7521(11) 0.4225(8) 0.117(6) Uani 0.289(3) 1 d D U . A 3
O3B O 0.3206(17) 0.7745(15) 0.3879(13) 0.100(8) Uani 0.289(3) 1 d D U . A 3
C1B C 0.2576(14) 0.7448(9) 0.3878(8) 0.115(7) Uani 0.289(3) 1 d D U . A 3
O3A O 0.3331(9) 0.7633(8) 0.4013(7) 0.082(5) Uani 0.353(3) 1 d D U . A 2
C1A C 0.2787(10) 0.7245(7) 0.4027(6) 0.084(5) Uani 0.353(3) 1 d D U . A 2
O2A O 0.2314(19) 0.7202(14) 0.4408(10) 0.101(7) Uani 0.353(3) 1 d D U . A 2
O9A O 0.108(2) 0.9060(16) 0.5091(19) 0.086(10) Uani 0.218(8) 1 d D U . A 2
O8A O 0.1111(18) 0.8064(13) 0.5210(14) 0.092(10) Uani 0.218(8) 1 d D U . A 2
C28A C 0.0736(10) 0.8546(14) 0.508(3) 0.085(8) Uani 0.218(8) 1 d D U . A 2
O7 O 0.4610(9) 0.8312(8) 0.5502(5) 0.061(4) Uani 0.282(8) 1 d D U . A 1
O4A O 0.2494(19) 0.4661(18) 0.0591(10) 0.081(7) Uani 0.353(3) 1 d D U . A 2
O5A O 0.1926(11) 0.3957(8) 0.1081(8) 0.092(5) Uani 0.353(3) 1 d D U . A 2
C14A C 0.2239(9) 0.4482(9) 0.1013(8) 0.078(5) Uani 0.353(3) 1 d D U . A 2
C8A C 0.2435(11) 0.5649(8) 0.2296(5) 0.102(6) Uani 0.353(3) 1 d D U . A 2
C13A C 0.1854(10) 0.5206(9) 0.2287(6) 0.090(5) Uani 0.353(3) 1 d G U . A 2
H13A H 0.1514 0.5167 0.2561 0.108 Uiso 0.353(3) 1 calc R . . A 2
C12A C 0.1782(9) 0.4820(7) 0.1869(7) 0.088(5) Uani 0.353(3) 1 d G U . A 2
H12A H 0.1393 0.4524 0.1863 0.106 Uiso 0.353(3) 1 calc R . . A 2
C11A C 0.2290(11) 0.4878(7) 0.1459(6) 0.086(5) Uani 0.353(3) 1 d DG U . A 2
C10A C 0.2872(10) 0.5321(8) 0.1468(5) 0.084(5) Uani 0.353(3) 1 d G U . A 2
H10A H 0.3212 0.5360 0.1194 0.100 Uiso 0.353(3) 1 calc R . . A 2
C9A C 0.2944(9) 0.5707(7) 0.1886(6) 0.094(5) Uani 0.353(3) 1 d G U . A 2
H9A H 0.3333 0.6003 0.1892 0.112 Uiso 0.353(3) 1 calc R . . A 2
O4B O 0.261(2) 0.4702(19) 0.0565(12) 0.067(7) Uani 0.289(3) 1 d D U . A 3
O5B O 0.165(2) 0.4181(13) 0.0945(13) 0.076(7) Uani 0.289(3) 1 d D U . A 3
C14B C 0.2145(15) 0.4614(9) 0.0930(8) 0.067(5) Uani 0.289(3) 1 d D U . A 3
C11B C 0.2158(12) 0.5025(9) 0.1369(6) 0.077(6) Uani 0.289(3) 1 d D U . A 3
C10B C 0.2744(11) 0.5461(10) 0.1409(7) 0.082(6) Uani 0.289(3) 1 d G U . A 3
H10B H 0.3132 0.5484 0.1162 0.099 Uiso 0.289(3) 1 calc R . . A 3
C9B C 0.2750(11) 0.5865(9) 0.1818(9) 0.091(7) Uani 0.289(3) 1 d G U . A 3
H9B H 0.3143 0.6157 0.1845 0.109 Uiso 0.289(3) 1 calc R . . A 3
C8B C 0.2170(13) 0.5831(8) 0.2187(7) 0.102(6) Uani 0.289(3) 1 d DG U . A 3
C13B C 0.1583(11) 0.5395(9) 0.2147(6) 0.094(6) Uani 0.289(3) 1 d G U . A 3
H13B H 0.1195 0.5373 0.2394 0.113 Uiso 0.289(3) 1 calc R . . A 3
C12B C 0.1577(10) 0.4992(8) 0.1738(7) 0.094(6) Uani 0.289(3) 1 d G U . A 3
H12B H 0.1185 0.4700 0.1711 0.112 Uiso 0.289(3) 1 calc R . . A 3
C20A C 0.7007(10) 0.8112(10) 0.5412(9) 0.084(7) Uani 0.218(8) 1 d . U . A 2
H20A H 0.7292 0.7869 0.5635 0.101 Uiso 0.218(8) 1 calc R . . A 2
C19A C 0.7388(7) 0.8525(11) 0.5096(9) 0.100(8) Uani 0.218(8) 1 d G U . A 2
C18A C 0.6961(9) 0.8888(10) 0.4763(8) 0.090(7) Uani 0.218(8) 1 d G U . A 2
H18A H 0.7216 0.9164 0.4551 0.107 Uiso 0.218(8) 1 calc R . . A 2
C17A C 0.6152(8) 0.8839(10) 0.4746(8) 0.077(6) Uani 0.218(8) 1 d DG U . A 2
H17A H 0.5867 0.9082 0.4523 0.092 Uiso 0.218(8) 1 calc R . . A 2
C16A C 0.5771(7) 0.8427(10) 0.5063(9) 0.121(8) Uani 0.218(8) 1 d DG U . A 2
C21A C 0.6198(10) 0.8063(10) 0.5396(9) 0.096(8) Uani 0.218(8) 1 d DG U . A 2
H21A H 0.5943 0.7788 0.5608 0.115 Uiso 0.218(8) 1 calc R . . A 2
O6A O 0.4493(13) 0.8706(12) 0.4742(10) 0.114(7) Uani 0.218(8) 1 d D U . A 2
C15A C 0.4908 0.8366 0.5020 0.127(8) Uani 0.437(15) 2 d D U . A 2
O7A O 0.4534(16) 0.8027(15) 0.5331(12) 0.139(9) Uani 0.218(8) 1 d D U . A 2

loop_
_atom_site_aniso_label
_atom_site_aniso_U_11
_atom_site_aniso_U_22
_atom_site_aniso_U_33
_atom_site_aniso_U_23
_atom_site_aniso_U_13
_atom_site_aniso_U_12
Co1 0.0490(6) 0.0671(7) 0.0685(7) 0.000 0.000 0.0050(4)
Co2 0.0621(7) 0.0747(8) 0.0747(8) 0.000 0.000 -0.0056(5)
Co3 0.0592(6) 0.0869(7) 0.0700(6) 0.0024(3) 0.0057(3) 0.0057(3)
O1 0.046(3) 0.060(3) 0.066(3) 0.000 0.000 0.0014(17)
O4 0.064(7) 0.062(8) 0.056(6) -0.008(5) -0.007(5) 0.000(6)
O9 0.021(5) 0.089(10) 0.126(18) 0.010(18) 0.008(14) -0.009(6)
O5 0.058(7) 0.063(8) 0.066(8) -0.004(6) -0.004(6) 0.000(6)
O8 0.049(6) 0.074(9) 0.095(15) -0.014(16) 0.007(15) -0.012(6)
C14 0.075(8) 0.073(8) 0.072(8) -0.007(7) -0.006(7) 0.002(7)
O2 0.099(12) 0.098(12) 0.094(11) -0.051(9) -0.002(9) 0.020(10)
O3 0.139(12) 0.096(9) 0.088(8) -0.018(7) -0.028(10) -0.005(10)
C28 0.052(9) 0.100(12) 0.097(15) 0.000(14) -0.013(13) -0.001(9)
O6 0.116(12) 0.120(12) 0.125(12) 0.002(8) 0.016(8) 0.005(9)
C25 0.066(10) 0.102(11) 0.124(12) 0.021(14) -0.004(14) -0.015(9)
C24 0.095(13) 0.144(15) 0.143(16) 0.007(19) 0.010(18) 0.007(12)
C23 0.069(12) 0.132(13) 0.132(14) 0.002(19) 0.001(18) 0.012(12)
C22 0.066(11) 0.136(14) 0.135(15) 0.006(17) -0.004(17) 0.002(10)
C27 0.091(11) 0.144(14) 0.159(18) 0.011(18) -0.008(17) -0.003(11)
C26 0.077(10) 0.133(13) 0.159(18) 0.014(18) 0.000(17) -0.004(10)
C1 0.121(12) 0.101(11) 0.104(11) -0.021(10) -0.016(11) 0.004(10)
C12 0.091(8) 0.092(8) 0.089(8) -0.025(7) 0.001(7) 0.005(7)
C11 0.086(8) 0.082(8) 0.088(8) -0.005(7) 0.001(7) 0.003(7)
C10 0.088(8) 0.098(8) 0.095(8) -0.012(7) -0.004(7) 0.003(7)
C9 0.101(8) 0.099(8) 0.105(8) -0.025(7) 0.007(7) -0.009(7)
C8 0.115(9) 0.104(8) 0.101(8) -0.020(7) -0.003(7) -0.003(7)
C13 0.088(8) 0.094(8) 0.094(8) -0.019(7) 0.000(7) -0.014(7)
C2 0.121(11) 0.140(11) 0.103(10) -0.035(10) -0.003(10) -0.003(10)
C7 0.127(14) 0.146(14) 0.096(12) -0.036(11) 0.003(11) -0.019(11)
C6 0.128(13) 0.134(13) 0.098(13) -0.035(11) -0.006(11) -0.026(12)
C5 0.117(11) 0.127(11) 0.101(10) -0.035(10) 0.002(10) -0.020(10)
C4 0.126(14) 0.140(14) 0.095(12) -0.029(11) 0.000(11) -0.008(12)
C3 0.109(12) 0.124(12) 0.091(12) -0.030(10) 0.007(10) 0.016(11)
C15 0.100(9) 0.143(10) 0.141(10) 0.001(9) -0.003(9) 0.005(7)
C20 0.086(10) 0.109(10) 0.100(10) -0.010(8) -0.002(8) 0.001(8)
C21 0.077(9) 0.102(10) 0.096(10) -0.005(8) -0.002(8) -0.006(8)
C16 0.095(9) 0.135(10) 0.127(10) 0.006(8) -0.004(8) 0.009(7)
C17 0.075(9) 0.088(9) 0.082(9) 0.011(8) 0.005(7) -0.005(7)
C18 0.076(9) 0.091(10) 0.085(9) 0.003(8) -0.007(7) 0.004(7)
C19 0.087(9) 0.111(10) 0.097(11) 0.014(8) 0.005(8) 0.007(7)
C26A 0.055(12) 0.114(14) 0.095(16) 0.021(13) 0.008(10) 0.007(11)
C25A 0.072(13) 0.111(13) 0.118(15) 0.023(13) -0.009(12) 0.003(12)
C24A 0.055(8) 0.083(9) 0.087(11) 0.007(8) -0.022(8) 0.006(7)
C23A 0.071(14) 0.129(15) 0.130(16) 0.008(18) -0.003(18) 0.011(14)
C22A 0.065(14) 0.109(14) 0.126(18) 0.002(13) 0.006(12) 0.008(13)
C27A 0.060(11) 0.125(15) 0.103(16) 0.018(13) -0.027(11) 0.014(12)
C2A 0.113(11) 0.138(11) 0.093(10) -0.029(10) -0.017(9) -0.009(10)
C7A 0.137(14) 0.118(13) 0.098(12) -0.030(11) 0.014(11) -0.020(12)
C6A 0.118(13) 0.123(13) 0.102(12) -0.035(10) 0.006(10) -0.039(11)
C5A 0.114(11) 0.121(11) 0.096(10) -0.031(10) 0.001(10) -0.015(10)
C4A 0.118(13) 0.101(12) 0.084(11) -0.021(9) -0.019(11) -0.002(10)
C3A 0.115(13) 0.120(13) 0.075(10) -0.007(10) -0.020(10) -0.014(11)
C2B 0.125(12) 0.134(12) 0.106(11) -0.029(11) -0.005(11) 0.007(11)
C7B 0.104(13) 0.129(14) 0.076(12) -0.028(11) -0.025(11) -0.015(12)
C6B 0.107(13) 0.119(13) 0.071(12) -0.028(11) -0.008(10) -0.019(12)
C5B 0.123(13) 0.119(12) 0.100(11) -0.036(10) -0.002(11) -0.005(11)
C4B 0.132(15) 0.117(13) 0.103(13) -0.015(12) -0.020(12) -0.007(13)
C3B 0.137(15) 0.120(13) 0.095(12) -0.013(11) -0.020(12) -0.010(12)
O2B 0.123(12) 0.121(12) 0.107(12) -0.053(11) -0.025(10) 0.028(11)
O3B 0.106(11) 0.101(10) 0.094(10) -0.017(8) -0.007(8) 0.011(8)
C1B 0.119(12) 0.108(12) 0.118(12) -0.036(11) -0.015(11) -0.004(11)
O3A 0.065(7) 0.098(10) 0.085(9) -0.016(7) -0.023(6) 0.009(7)
C1A 0.085(10) 0.088(9) 0.080(9) -0.032(8) -0.005(8) -0.005(8)
O2A 0.123(15) 0.082(11) 0.097(12) -0.017(9) -0.008(10) -0.020(10)
O9A 0.078(12) 0.089(12) 0.091(14) 0.002(8) 0.010(8) 0.000(8)
O8A 0.086(14) 0.071(13) 0.12(2) -0.002(13) -0.001(12) 0.032(12)
C28A 0.059(12) 0.091(12) 0.104(17) -0.001(13) -0.011(12) 0.003(12)
O7 0.034(6) 0.070(8) 0.079(7) -0.003(6) 0.011(5) -0.018(5)
O4A 0.077(10) 0.075(9) 0.090(9) 0.000(7) -0.006(7) 0.007(7)
O5A 0.097(9) 0.091(8) 0.087(7) -0.008(6) -0.015(7) -0.008(7)
C14A 0.079(8) 0.080(8) 0.074(8) -0.008(7) -0.007(7) 0.002(7)
C8A 0.112(8) 0.097(8) 0.098(8) -0.020(7) -0.001(7) -0.004(7)
C13A 0.091(9) 0.092(8) 0.088(8) -0.011(7) -0.007(7) 0.004(7)
C12A 0.083(8) 0.094(8) 0.087(8) -0.007(7) -0.010(7) 0.010(7)
C11A 0.087(8) 0.087(8) 0.085(8) -0.002(7) -0.001(7) 0.002(7)
C10A 0.090(8) 0.078(8) 0.083(8) -0.020(6) -0.003(7) -0.011(7)
C9A 0.102(8) 0.092(8) 0.087(8) -0.015(7) -0.007(7) 0.001(7)
O4B 0.062(10) 0.063(9) 0.076(9) 0.000(7) 0.006(7) -0.001(7)
O5B 0.076(9) 0.076(10) 0.077(10) -0.005(7) 0.003(7) 0.010(7)
C14B 0.071(8) 0.062(8) 0.068(8) 0.009(7) -0.002(7) 0.012(7)
C11B 0.081(8) 0.071(8) 0.080(8) -0.001(7) -0.003(7) 0.006(7)
C10B 0.081(9) 0.082(9) 0.084(9) -0.016(7) -0.006(7) 0.005(7)
C9B 0.096(10) 0.087(9) 0.091(9) -0.014(7) -0.007(8) 0.006(8)
C8B 0.109(9) 0.102(9) 0.096(8) -0.015(7) -0.005(7) -0.001(7)
C13B 0.096(9) 0.095(9) 0.091(9) -0.013(7) 0.001(7) -0.004(7)
C12B 0.095(9) 0.090(9) 0.095(9) -0.006(7) 0.003(7) -0.006(7)
C20A 0.073(9) 0.083(10) 0.096(10) 0.006(8) -0.002(8) 0.008(8)
C19A 0.087(10) 0.111(11) 0.102(12) 0.003(9) 0.003(8) 0.012(8)
C18A 0.079(9) 0.089(10) 0.100(10) 0.017(8) -0.007(8) 0.007(8)
C17A 0.054(8) 0.076(9) 0.100(9) 0.013(7) -0.006(7) 0.024(7)
C16A 0.101(10) 0.133(10) 0.127(11) 0.002(9) -0.004(9) 0.008(8)
C21A 0.088(10) 0.093(11) 0.106(11) 0.009(8) -0.003(8) 0.008(8)
O6A 0.088(10) 0.113(11) 0.140(11) 0.018(8) -0.020(8) 0.009(8)
C15A 0.102(10) 0.140(10) 0.139(10) 0.000 0.000 0.004(8)
O7A 0.141(12) 0.130(12) 0.147(12) 0.022(9) -0.012(9) 0.010(9)

loop_
_atom_type_symbol
_atom_type_description
_atom_type_scat_dispersion_real
_atom_type_scat_dispersion_imag
_atom_type_scat_source
C C 0.0030 0.0020 'International Tables Vol C Tables 4.2.6.8 and 6.1.1.4'
H H 0.0000 0.0000 'International Tables Vol C Tables 4.2.6.8 and 6.1.1.4'
Co Co 0.3550 0.9390 'International Tables Vol C Tables 4.2.6.8 and 6.1.1.4'
O O 0.0110 0.0060 'International Tables Vol C Tables 4.2.6.8 and 6.1.1.4'

loop_
_geom_angle_atom_site_label_1
_geom_angle_atom_site_label_2
_geom_angle_atom_site_label_3
_geom_angle
_geom_angle_site_symmetry_1
_geom_angle_site_symmetry_3
O1 Co1 O4 112.1(7) . 8_666
O1 Co1 O4 112.1(7) . 3
O1 Co1 O9 111.6(8) . 6_556
O1 Co1 O9 111.6(8) . .
O1 Co1 O9A 118.3(10) . 6_556
O1 Co1 O9A 118.3(10) . .
O1 Co1 O4A 111.8(9) . 8_666
O1 Co1 O4A 111.8(9) . 3
O1 Co1 O4B 118.1(10) . 3
O1 Co1 O4B 118.1(10) . 8_666
O4 Co1 O4 120.6(13) 8_666 3
O9 Co1 O4 102.0(8) 6_556 8_666
O9 Co1 O4 102.0(8) . 3
O9 Co1 O4 96.6(7) . 8_666
O9 Co1 O4 96.6(7) 6_556 3
O9 Co1 O9 6.18(5) 6_556 .
O9A Co1 O9A 14(3) 6_556 .
O9A Co1 O4A 111.4(15) . 3
O9A Co1 O4A 111.4(15) 6_556 8_666
O9A Co1 O4A 100.3(17) 6_556 3
O9A Co1 O4A 100.3(17) . 8_666
O4A Co1 O4A 101(2) 8_666 3
O4B Co1 O4B 98(2) 8_666 3
O1 Co2 O8 107.4(6) . 6_556
O1 Co2 O8 107.4(6) . .
O1 Co2 O2 116.6(8) . 6_556
O1 Co2 O2 116.7(8) . .
O1 Co2 O8A 99.5(9) . .
O1 Co2 O8A 99.5(9) . 6_556
O8 Co2 O8 6.12(6) 6_556 .
O8 Co2 O2 98.2(10) 6_556 .
O8 Co2 O2 98.2(10) . 6_556
O8 Co2 O2 103.4(9) . .
O8 Co2 O2 103.4(9) 6_556 6_556
O2 Co2 O2 111.7(18) . 6_556
O2A Co2 O1 110.4(7) 6_556 .
O2A Co2 O1 110.4(7) . .
O2A Co2 O2A 113(2) . 6_556
O2A Co2 O8A 97.5(15) . 6_556
O2A Co2 O8A 97.5(15) 6_556 .
O2A Co2 O8A 125.0(14) 6_556 6_556
O2A Co2 O8A 125.0(14) . .
O8A Co2 O8A 31(2) 6_556 .
O1 Co3 O3 99.9(6) . .
O1 Co3 O6 112.0(7) . .
O1 Co3 O3B 115.1(8) . .
O1 Co3 O5A 105.2(6) . 3
O1 Co3 O5B 104.0(9) . 3
O1 Co3 O6A 97.1(8) . .
O1 Co3 O7A 104.6(9) . 6_556
O5 Co3 O1 109.3(7) 3 .
O5 Co3 O3 89.7(10) 3 .
O5 Co3 O6 102.1(12) 3 .
O6 Co3 O3 139.3(11) . .
O3B Co3 O5B 104.4(15) . 3
O3A Co3 O1 111.5(6) . .
O3A Co3 O5A 98.5(8) . 3
O3A Co3 O6A 132.9(9) . .
O3A Co3 O7A 92.2(8) . 6_556
O7 Co3 O1 119.0(5) 6_556 .
O7 Co3 O5 105.3(10) 6_556 3
O7 Co3 O3 128.9(8) 6_556 .
O7 Co3 O6 10.5(13) 6_556 .
O5A Co3 O6A 109.5(8) 3 .
O5A Co3 O7A 141.9(13) 3 6_556
O7A Co3 O6A 43.3(11) 6_556 .
Co1 O1 Co2 111.4(2) . .
Co1 O1 Co3 110.60(14) . 6_556
Co1 O1 Co3 110.60(14) . .
Co3 O1 Co2 108.67(14) . .
Co3 O1 Co2 108.67(14) 6_556 .
Co3 O1 Co3 106.7(2) . 6_556
C14 O4 Co1 128.0(16) . 3_545
C28 O9 Co1 132.1(16) . .
C14 O5 Co3 131.3(19) . 3_545
C28 O8 Co2 136.0(14) . .
O4 C14 O5 126.6(19) . .
O4 C14 C11 114.4(17) . .
O5 C14 C11 118.9(18) . .
C1 O2 Co2 120.6(19) . .
C1 O3 Co3 131.7(13) . .
O9 C28 O9 9.37(11) . 6_556
O9 C28 O8 120.7(16) . 6_556
O9 C28 C25 117.6(14) 6_556 .
O9 C28 C25 118.0(15) . .
O8 C28 O9 118.5(15) 6_556 6_556
O8 C28 O9 120.7(16) . 6_556
O8 C28 O9 121.2(16) . .
O8 C28 O8 9.44(12) . 6_556
O8 C28 C25 120.3(15) 6_556 .
O8 C28 C25 120.8(16) . .
C15 O6 Co3 126(2) . .
O7 O6 Co3 72(6) 6_556 .
O7 O6 C15 124(6) 6_556 .
C28 C25 C28 8.10(8) . 6_556
C24 C25 C28 119.9(9) . .
C24 C25 C28 119.5(9) . 6_556
C24 C25 C26 124.950(2) . .
C24 C25 C26 124.531(1) . 6_556
C26 C25 C28 114.9(9) . 6_556
C26 C25 C28 115.2(9) . .
C26 C25 C28 113.4(8) 6_556 6_556
C26 C25 C28 114.9(9) 6_556 .
C26 C25 C26 8.3 . 6_556
C25 C24 C23 118.457(2) . .
C22 C23 C24 115.488(1) . .
C23 C22 C23 8.2 . 6_556
C23 C22 C19 122(5) . 1_455
C27 C22 C23 123.501(1) . 6_556
C27 C22 C23 121.551(1) 6_556 6_556
C27 C22 C23 123.426(1) 6_556 .
C27 C22 C23 123.890(1) . .
C27 C22 C27 8.9 . 6_556
C27 C22 C19 115(5) 6_556 1_455
C27 C22 C19 114(5) . 1_455
C19 C22 C23 122(5) 1_455 6_556
C22 C27 C26 117.288(1) . .
C27 C26 C25 119.927(1) . .
O2 C1 C2 116.8(17) . .
O3 C1 O2 123.8(19) . .
O3 C1 C2 119.4(18) . .
C11 C12 C13 120.0 . .
C12 C11 C14 116.5(13) . .
C12 C11 C10 120.0 . .
C10 C11 C14 123.4(13) . .
C9 C10 C11 120.0 . .
C10 C9 C8 120.0 . .
C9 C8 C13 120.0 . .
C9 C8 C5 119.4(14) . .
C13 C8 C5 120.6(14) . .
C8 C13 C12 120.0 . .
C7 C2 C1 114.5(9) . .
C7 C2 C3 120.0 . .
C3 C2 C1 125.2(9) . .
C2 C7 C6 120.0 . .
C5 C6 C7 120.0 . .
C6 C5 C8 117.3(15) . .
C6 C5 C4 120.0 . .
C4 C5 C8 122.6(15) . .
C5 C4 C3 120.0 . .
C4 C3 C2 120.0 . .
O6 C15 O6 130(3) 6_556 .
O6 C15 C16 115.1(16) . .
O6 C15 C16 127.1(18) 6_556 6_556
O6 C15 C16 114(2) 6_556 .
O6 C15 C16 101.7(19) . 6_556
O6 C15 O7 13(2) 6_556 .
O6 C15 O7 133.8(15) 6_556 6_556
O6 C15 O7 11(2) . 6_556
O6 C15 O7 134.7(12) . .
C16 C15 C16 13.4(15) . 6_556
C16 C15 O7 99.1(9) 6_556 6_556
C16 C15 O7 112.3(11) . 6_556
O7 C15 C16 123.2(12) . 6_556
O7 C15 C16 110.0(10) . .
O7 C15 O7 134.7(14) . 6_556
C21 C20 C19 120.0 . .
C20 C21 C16 120.0 . .
C15 C16 C17 110.5(16) . 6_556
C21 C16 C15 118.4(12) . .
C21 C16 C15 133(2) 6_556 .
C21 C16 C21 103.7(11) 6_556 .
C21 C16 C17 115.9(6) 6_556 6_556
C21 C16 C17 18.90(9) . 6_556
C21 C16 C17 24.4(8) 6_556 .
C21 C16 C17 120.0 . .
C17 C16 C15 121.5(12) . .
C17 C16 C17 125.6(5) . 6_556
C18 C17 C16 120.0 . .
C17 C18 C19 120.0 . .
C22 C19 C22 7.94(6) 1_655 6_656
C20 C19 C22 143.4(17) 6_556 6_656
C20 C19 C22 112.1(13) . 1_655
C20 C19 C22 104.4(13) . 6_656
C20 C19 C22 136.2(18) 6_556 1_655
C20 C19 C20 104.8(12) 6_556 .
C20 C19 C18 25.0(15) 6_556 .
C18 C19 C22 127.8(13) . 1_655
C18 C19 C22 135.6(12) . 6_656
C18 C19 C20 120.0 . .
C25A C26A C27A 120.0 . .
C26A C25A C26A 61.0(17) . 6_556
C26A C25A C28A 118.9(14) . .
C24A C25A C26A 109(2) 6_556 6_556
C24A C25A C26A 113.5(11) 6_556 .
C24A C25A C26A 120.0 . .
C24A C25A C26A 96.3(16) . 6_556
C24A C25A C24A 19(3) 6_556 .
C24A C25A C28A 123.5(15) 6_556 .
C24A C25A C28A 121.1(14) . .
C28A C25A C26A 113(3) . 6_556
C25A C24A C23A 120.0 . .
C24A C23A C22A 120.0 . .
C23A C22A C23A 12(3) 6_556 .
C23A C22A C27A 117.2(9) 6_556 .
C23A C22A C27A 100(2) 6_556 6_556
C23A C22A C27A 91.2(7) . 6_556
C27A C22A C23A 120.0 . .
C27A C22A C27A 62.8(12) . 6_556
C22A C27A C26A 120.0 . .
C7A C2A C3A 120.0 . .
C7A C2A C1A 118.0(10) . .
C3A C2A C1A 122.0(10) . .
C6A C7A C2A 120.0 . .
C7A C6A C5A 120.0 . .
C6A C5A C8A 121.3(12) . .
C4A C5A C6A 120.0 . .
C4A C5A C8A 118.7(12) . .
C5A C4A C3A 120.0 . .
C4A C3A C2A 120.0 . .
C7B C2B C3B 120.0 . .
C7B C2B C1B 127.5(12) . .
C3B C2B C1B 112.5(12) . .
C6B C7B C2B 120.0 . .
C7B C6B C5B 120.0 . .
C6B C5B C8B 125.3(13) . .
C4B C5B C6B 120.0 . .
C4B C5B C8B 114.5(13) . .
C5B C4B C3B 120.0 . .
C4B C3B C2B 120.0 . .
C1B O3B Co3 125(2) . .
O2B C1B C2B 116.1(18) . .
O3B C1B C2B 123(2) . .
O3B C1B O2B 121(2) . .
C1A O3A Co3 131.4(14) . .
O3A C1A C2A 116.0(15) . .
O3A C1A O2A 122.5(18) . .
O2A C1A C2A 121.5(18) . .
C1A O2A Co2 134(2) . .
C28A O9A Co1 121(3) . .
C28A O8A Co2 136(3) . .
C25A C28A C25A 18(2) . 6_556
O9A C28A C25A 118(2) . .
O9A C28A C25A 109(3) 6_556 6_556
O9A C28A C25A 117(2) . 6_556
O9A C28A C25A 116(2) 6_556 .
O9A C28A O9A 21(4) . 6_556
O9A C28A O8A 120(3) . .
O9A C28A O8A 104(4) 6_556 6_556
O9A C28A O8A 117(3) . 6_556
O8A C28A C25A 105(4) 6_556 6_556
O8A C28A C25A 119(2) . .
O8A C28A C25A 116(3) 6_556 .
O8A C28A C25A 123(2) . 6_556
O8A C28A O9A 124(2) . 6_556
O8A C28A O8A 47(3) . 6_556
C15 O7 Co3 120.0(12) . 6_556
C15 O7 Co3 117.0(11) 6_556 6_556
C15 O7 C15 3.25(10) . 6_556
C14A O4A Co1 126(2) . 3_545
C14A O5A Co3 132.1(15) . 3_545
O4A C14A O5A 123(2) . .
O4A C14A C11A 120(2) . .
O5A C14A C11A 116.5(18) . .
C13A C8A C5A 120.1(13) . .
C13A C8A C9A 120.0 . .
C9A C8A C5A 119.9(13) . .
C8A C13A C12A 120.0 . .
C11A C12A C13A 120.0 . .
C12A C11A C14A 122.0(13) . .
C10A C11A C14A 118.0(13) . .
C10A C11A C12A 120.0 . .
C11A C10A C9A 120.0 . .
C10A C9A C8A 120.0 . .
C14B O4B Co1 124(3) . 3_545
C14B O5B Co3 138(2) . 3_545
O4B C14B O5B 124(2) . .
O4B C14B C11B 120(2) . .
O5B C14B C11B 116(2) . .
C10B C11B C14B 119.6(16) . .
C10B C11B C12B 120.0 . .
C12B C11B C14B 120.4(16) . .
C11B C10B C9B 120.0 . .
C10B C9B C8B 120.0 . .
C9B C8B C5B 121.9(15) . .
C13B C8B C5B 118.0(15) . .
C13B C8B C9B 120.0 . .
C8B C13B C12B 120.0 . .
C13B C12B C11B 120.0 . .
C19A C20A C21A 120.0 . .
C22A C19A C22A 28(10) 1_655 6_656
C22A C19A C20A 93(6) 6_656 6_556
C22A C19A C20A 117(10) 1_655 6_556
C20A C19A C22A 132(8) . 6_656
C20A C19A C22A 115(6) . 1_655
C20A C19A C20A 86.8(15) . 6_556
C18A C19A C22A 125(6) . 1_655
C18A C19A C22A 104(10) . 6_656
C18A C19A C20A 67.4(15) . 6_556
C18A C19A C20A 120.0 . .
C17A C18A C19A 120.0 . .
C18A C17A C18A 41.1(10) . 6_556
C18A C17A C21A 92.1 . 6_556
C16A C17A C18A 88.5(8) . 6_556
C16A C17A C18A 120.0 . .
C16A C17A C21A 61.0(13) . 6_556
C21A C17A C18A 99.7(10) 6_556 6_556
C17A C16A C17A 60.9(17) 6_556 .
C17A C16A C21A 115.2(12) 6_556 6_556
C17A C16A C21A 83.3(11) 6_556 .
C17A C16A C21A 120.0 . .
C17A C16A C21A 70.2(6) . 6_556
C17A C16A C15A 129(2) 6_556 .
C17A C16A C15A 118.7(12) . .
C21A C16A C21A 87.1(11) . 6_556
C21A C16A C15A 121.2(12) . .
C15A C16A C21A 110(2) . 6_556
C16A C21A C20A 120.0 . .
C15A O6A Co3 119.2(17) . .
C15A O6A O7A 57.5(16) . 6_556
O7A O6A Co3 66.9(13) 6_556 .
C16A C15A C16A 12.7(18) . 6_556
O6A C15A C16A 123.4(14) . .
O6A C15A C16A 119.4(16) 6_556 .
O6A C15A C16A 114.7(15) . 6_556
O6A C15A C16A 127.0(14) 6_556 6_556
O6A C15A O6A 67(3) 6_556 .
O6A C15A O7A 114.6(18) 6_556 6_556
O6A C15A O7A 74(3) 6_556 .
O6A C15A O7A 115.6(19) . .
O6A C15A O7A 70(2) . 6_556
O7A C15A C16A 125.0(16) 6_556 .
O7A C15A C16A 114.7(15) 6_556 6_556
O7A C15A C16A 120.1(15) . .
O7A C15A C16A 129.7(17) . 6_556
O7A C15A O7A 83(3) . 6_556
C15A O7A Co3 117.0(19) . 6_556

loop_
_geom_bond_atom_site_label_1
_geom_bond_atom_site_label_2
_geom_bond_distance
_geom_bond_site_symmetry_2
Co1 O1 1.914(4) .
Co1 O4 1.958(19) 8_666
Co1 O4 1.958(19) 3
Co1 O9 1.947(15) 6_556
Co1 O9 1.947(15) .
Co1 O9A 2.00(3) 6_556
Co1 O9A 2.00(3) .
Co1 O4A 2.00(3) 3
Co1 O4A 2.00(3) 8_666
Co1 O4B 1.97(3) 8_666
Co1 O4B 1.97(3) 3
Co2 O1 1.962(4) .
Co2 O8 1.968(18) .
Co2 O8 1.968(18) 6_556
Co2 O2 2.01(3) .
Co2 O2 2.01(3) 6_556
Co2 O2A 1.87(3) .
Co2 O2A 1.87(3) 6_556
Co2 O8A 2.07(3) 6_556
Co2 O8A 2.07(3) .
Co3 O1 1.956(3) .
Co3 O5 1.95(2) 3
Co3 O3 2.054(16) .
Co3 O6 1.98(3) .
Co3 O3B 1.98(3) .
Co3 O3A 1.899(18) .
Co3 O7 1.899(15) 6_556
Co3 O5A 1.984(18) 3
Co3 O5B 2.05(3) 3
Co3 O6A 2.06(3) .
Co3 O7A 2.01(3) 6_556
O1 Co3 1.956(3) 6_556
O4 Co1 1.958(19) 3_545
O4 C14 1.264(16) .
O9 C28 1.272(15) .
O5 Co3 1.95(2) 3_545
O5 C14 1.276(16) .
O8 C28 1.264(16) .
C14 C11 1.454(16) .
O2 C1 1.289(17) .
O3 C1 1.248(16) .
C28 O9 1.290(15) 6_556
C28 O8 1.281(15) 6_556
C28 C25 1.476(14) .
O6 C15 1.292(13) .
O6 O7 0.36(4) 6_556
C25 C28 1.491(14) 6_556
C25 C24 1.25400(3) .
C25 C26 1.43762(3) .
C24 C23 1.52520(4) .
C23 C22 1.462798(8) .
C22 C23 1.477793(8) 6_556
C22 C27 1.33940(3) .
C22 C19 1.48(2) 1_455
C27 C26 1.42900(3) .
C1 C2 1.467(13) .
C12 C11 1.3900 .
C12 C13 1.3900 .
C11 C10 1.3900 .
C10 C9 1.3900 .
C9 C8 1.3900 .
C8 C13 1.3900 .
C8 C5 1.518(17) .
C2 C7 1.3900 .
C2 C3 1.3900 .
C7 C6 1.3900 .
C6 C5 1.3900 .
C5 C4 1.3900 .
C4 C3 1.3900 .
C15 O6 1.101(13) 6_556
C15 C16 1.493(9) .
C15 C16 1.517(9) 6_556
C15 O7 1.524(11) 6_556
C15 O7 1.331(11) .
C20 C21 1.3900 .
C20 C19 1.3900 .
C21 C16 1.3900 .
C16 C21 1.11(2) 6_556
C16 C17 1.3900 .
C16 C17 1.70(3) 6_556
C17 C18 1.3900 .
C18 C19 1.3900 .
C19 C22 1.513(10) 6_656
C19 C22 1.477(9) 1_655
C19 C20 0.99(3) 6_556
C26A C25A 1.3900 .
C26A C27A 1.3900 .
C25A C26A 1.63(3) 6_556
C25A C24A 1.3112 6_556
C25A C24A 1.3900 .
C25A C28A 1.459(16) .
C24A C23A 1.3900 .
C23A C22A 1.3900 .
C22A C23A 1.304(13) 6_556
C22A C27A 1.3900 .
C22A C27A 1.80(4) 6_556
C2A C7A 1.3900 .
C2A C3A 1.3900 .
C2A C1A 1.464(14) .
C7A C6A 1.3900 .
C6A C5A 1.3900 .
C5A C4A 1.3900 .
C5A C8A 1.521(16) .
C4A C3A 1.3900 .
C2B C7B 1.3900 .
C2B C3B 1.3900 .
C2B C1B 1.440(16) .
C7B C6B 1.3900 .
C6B C5B 1.3900 .
C5B C4B 1.3900 .
C5B C8B 1.523(19) .
C4B C3B 1.3900 .
O2B C1B 1.266(18) .
O3B C1B 1.260(18) .
O3A C1A 1.262(16) .
C1A O2A 1.290(16) .
O9A C28A 1.268(18) .
O8A C28A 1.280(18) .
C28A C25A 1.53(3) 6_556
C28A O9A 1.35(3) 6_556
C28A O8A 1.46(5) 6_556
O7 Co3 1.899(15) 6_556
O7 C15 1.524(11) 6_556
O4A Co1 2.00(3) 3_545
O4A C14A 1.254(17) .
O5A Co3 1.984(18) 3_545
O5A C14A 1.281(17) .
C14A C11A 1.459(16) .
C8A C13A 1.3900 .
C8A C9A 1.3900 .
C13A C12A 1.3900 .
C12A C11A 1.3900 .
C11A C10A 1.3900 .
C10A C9A 1.3900 .
O4B Co1 1.97(3) 3_545
O4B C14B 1.264(17) .
O5B Co3 2.05(3) 3_545
O5B C14B 1.270(17) .
C14B C11B 1.462(17) .
C11B C10B 1.3900 .
C11B C12B 1.3900 .
C10B C9B 1.3900 .
C9B C8B 1.3900 .
C8B C13B 1.3900 .
C13B C12B 1.3900 .
C20A C19A 1.3900 .
C20A C21A 1.3900 .
C19A C22A 1.63(12) 6_656
C19A C22A 1.51(3) 1_655
C19A C20A 1.74(4) 6_556
C19A C18A 1.3900 .
C18A C17A 1.3900 .
C17A C18A 1.90(3) 6_556
C17A C16A 1.3900 .
C17A C21A 1.740(10) 6_556
C16A C17A 1.222(17) 6_556
C16A C21A 1.3900 .
C16A C21A 1.62(4) 6_556
C16A C15A 1.489(11) .
O6A C15A 1.261(15) .
O6A O7A 1.50(5) 6_556
C15A C16A 1.500(11) 6_556
C15A O6A 1.204(15) 6_556
C15A O7A 1.275(16) .
C15A O7A 1.345(16) 6_556
O7A Co3 2.01(3) 6_556

loop_
_smtbx_masks_void_nr
_smtbx_masks_void_average_x
_smtbx_masks_void_average_y
_smtbx_masks_void_average_z
_smtbx_masks_void_volume
_smtbx_masks_void_count_electrons
1 -0.770 -0.305 -0.694 5729.9 645.4
